data_4121222
loop_
_publ_author_name
'Markus G. Scheibel'
'Yanlin Wu'
'A. Claudia St\"uckl'
'Lennard Krause'
'Elena Carl'
'Dietmar Stalke'
'Bas de Bruin'
'Sven Schneider'

_publ_section_title
;
 Synthesis and Reactivity of a Transient, Terminal Nitrido Complex of
 Rhodium
;
_journal_name_full 'Journal of the American Chemical Society'
_journal_page_first 17719
_journal_page_last 17722
_journal_paper_doi 10.1021/ja409764j
_journal_volume 135
_journal_year 2013
_chemical_formula_moiety 'C20 H40 N3 P2 Rh1'
_chemical_formula_sum 'C20 H40 N3 P2 Rh'
_chemical_formula_weight 487.4
_chemical_name_systematic
;
 ?
;
_space_group_crystal_system monoclinic
_space_group_IT_number 14
_space_group_name_Hall '-P 2ybc'
_space_group_name_H-M_alt 'P 1 21/c 1'
_symmetry_space_group_name_Hall '-P 2ybc'
_symmetry_space_group_name_H-M 'P 1 21/c 1'
_atom_sites_solution_hydrogens geom
_audit_creation_method SHELXL-2012
_cell_angle_alpha 90
_cell_angle_beta 106.53(2)
_cell_angle_gamma 90
_cell_formula_units_Z 4
_cell_length_a 7.867(2)
_cell_length_b 27.050(6)
_cell_length_c 11.866(2)
_cell_measurement_reflns_used 4429
_cell_measurement_temperature 100(2)
_cell_measurement_theta_max 20.7865
_cell_measurement_theta_min 2.2125
_cell_volume 2420.8(9)
_computing_cell_refinement 'SAINT V7.68A'
_computing_data_collection 'APEX2 v2011.2'
_computing_data_reduction 'SAINT V7.68A'
_computing_molecular_graphics 'shelXle v0.477'
_computing_structure_refinement 'SHELXL-2012 (Sheldrick, 2012)'
_computing_structure_solution 'SHELXS-97 (Sheldrick, 2008)'
_diffrn_ambient_temperature 100(2)
_diffrn_measured_fraction_theta_full 1.000
_diffrn_measured_fraction_theta_max 0.996
_diffrn_measurement_device_type 'Smart APEX II Ultra'
_diffrn_measurement_method 'omega scans'
_diffrn_radiation_type AgK\a
_diffrn_radiation_wavelength 0.56085
_diffrn_reflns_av_R_equivalents 0.0552
_diffrn_reflns_av_unetI/netI 0.0499
_diffrn_reflns_Laue_measured_fraction_full 1.000
_diffrn_reflns_Laue_measured_fraction_max 0.996
_diffrn_reflns_limit_h_max 10
_diffrn_reflns_limit_h_min -9
_diffrn_reflns_limit_k_max 34
_diffrn_reflns_limit_k_min -34
_diffrn_reflns_limit_l_max 15
_diffrn_reflns_limit_l_min -15
_diffrn_reflns_number 22081
_diffrn_reflns_point_group_measured_fraction_full 1.000
_diffrn_reflns_point_group_measured_fraction_max 0.996
_diffrn_reflns_theta_full 19.665
_diffrn_reflns_theta_max 20.943
_diffrn_reflns_theta_min 1.188
_diffrn_source 'fine-focus sealed tube'
_exptl_absorpt_coefficient_mu 0.450
_exptl_absorpt_correction_T_max 0.7445
_exptl_absorpt_correction_T_min 0.5950
_exptl_absorpt_correction_type multi-scan
_exptl_absorpt_process_details SADABS-2008
_exptl_crystal_colour yellow
_exptl_crystal_density_diffrn 1.337
_exptl_crystal_description neelde
_exptl_crystal_F_000 1024
_exptl_crystal_size_max 0.1
_exptl_crystal_size_mid 0.05
_exptl_crystal_size_min 0.01
_refine_diff_density_max 1.041
_refine_diff_density_min -1.091
_refine_diff_density_rms 0.104
_refine_ls_extinction_method none
_refine_ls_goodness_of_fit_ref 1.070
_refine_ls_hydrogen_treatment constr
_refine_ls_matrix_type full
_refine_ls_number_parameters 247
_refine_ls_number_reflns 5218
_refine_ls_number_restraints 9
_refine_ls_restrained_S_all 1.069
_refine_ls_R_factor_all 0.0600
_refine_ls_R_factor_gt 0.0455
_refine_ls_shift/su_max 0.001
_refine_ls_shift/su_mean 0.000
_refine_ls_structure_factor_coef Fsqd
_refine_ls_weighting_details
;
 w=1/[\s^2^(Fo^2^)+(0.0454P)^2^+1.6943P]
 where P=(Fo^2^+2Fc^2^)/3
;
_refine_ls_weighting_scheme calc
_refine_ls_wR_factor_gt 0.0920
_refine_ls_wR_factor_ref 0.0967
_reflns_Friedel_coverage 0.000
_reflns_number_gt 4288
_reflns_number_total 5218
_reflns_threshold_expression 'I > 2\s(I)'
_cod_data_source_file ja409764j_si_003.cif
_cod_data_source_block P21c_a
_cod_original_formula_sum 'C20 H40 N3 P2 Rh1'
_cod_database_code 4121222
_shelx_space_group_comment
;
The symmetry employed for this shelxl refinement is uniquely defined
by the following loop, which should always be used as a source of
symmetry information in preference to the above space-group names.
They are only intended as comments.
;
_shelxl_version_number 2012-6

loop_
_space_group_symop_operation_xyz
'x, y, z'
'-x, y+1/2, -z+1/2'
'-x, -y, -z'
'x, -y-1/2, z-1/2'

loop_
_atom_site_label
_atom_site_type_symbol
_atom_site_fract_x
_atom_site_fract_y
_atom_site_fract_z
_atom_site_U_iso_or_equiv
_atom_site_adp_type
_atom_site_occupancy
_atom_site_site_symmetry_order
_atom_site_calc_flag
_atom_site_refinement_flags_posn
_atom_site_refinement_flags_adp
Rh1 Rh 0.68167(4) 0.87187(2) 0.61776(2) 0.01061(9) Uani 1 1 d . U
P1 P 0.84854(11) 0.90643(3) 0.79388(7) 0.01209(18) Uani 1 1 d . .
P2 P 0.48518(11) 0.85950(3) 0.43332(7) 0.01263(18) Uani 1 1 d . .
N1 N 0.5379(4) 0.93439(9) 0.6120(2) 0.0124(6) Uani 1 1 d . .
N2 N 0.8104(4) 0.81155(10) 0.6240(2) 0.0153(6) Uani 1 1 d . U
N3 N 0.8803(4) 0.77657(11) 0.6262(3) 0.0251(7) Uani 1 1 d . U
C1 C 0.5784(4) 0.96700(11) 0.7047(3) 0.0147(7) Uani 1 1 d . .
H1 H 0.5057 0.9953 0.7013 0.018 Uiso 1 1 calc R U
C2 C 0.7183(4) 0.96006(11) 0.8004(3) 0.0146(7) Uani 1 1 d . .
H2 H 0.7454 0.9819 0.8659 0.018 Uiso 1 1 calc R U
C3 C 1.0713(5) 0.92993(12) 0.7881(3) 0.0163(7) Uani 1 1 d . .
C4 C 1.0306(5) 0.96875(14) 0.6879(3) 0.0284(9) Uani 1 1 d . .
H4A H 1.1418 0.9800 0.6747 0.043 Uiso 1 1 calc R U
H4B H 0.9690 0.9970 0.7101 0.043 Uiso 1 1 calc R U
H4C H 0.9551 0.9538 0.6157 0.043 Uiso 1 1 calc R U
C5 C 1.1818(5) 0.95457(14) 0.9015(3) 0.0266(8) Uani 1 1 d . .
H5A H 1.2858 0.9705 0.8874 0.040 Uiso 1 1 calc R U
H5B H 1.2206 0.9295 0.9632 0.040 Uiso 1 1 calc R U
H5C H 1.1098 0.9795 0.9266 0.040 Uiso 1 1 calc R U
C6 C 1.1774(5) 0.88804(14) 0.7522(4) 0.0277(9) Uani 1 1 d . .
H6A H 1.1091 0.8744 0.6763 0.042 Uiso 1 1 calc R U
H6B H 1.2004 0.8619 0.8119 0.042 Uiso 1 1 calc R U
H6C H 1.2903 0.9011 0.7455 0.042 Uiso 1 1 calc R U
C7 C 0.8636(5) 0.87086(12) 0.9322(3) 0.0176(7) Uani 1 1 d . .
C8 C 0.9075(5) 0.90323(13) 1.0443(3) 0.0224(8) Uani 1 1 d . .
H8A H 1.0268 0.9171 1.0585 0.034 Uiso 1 1 calc R U
H8B H 0.9026 0.8829 1.1117 0.034 Uiso 1 1 calc R U
H8C H 0.8209 0.9301 1.0338 0.034 Uiso 1 1 calc R U
C9 C 0.6760(5) 0.84945(14) 0.9148(3) 0.0268(8) Uani 1 1 d . .
H9A H 0.5904 0.8766 0.9047 0.040 Uiso 1 1 calc R U
H9B H 0.6741 0.8299 0.9839 0.040 Uiso 1 1 calc R U
H9C H 0.6445 0.8283 0.8449 0.040 Uiso 1 1 calc R U
C10 C 0.9963(5) 0.82825(13) 0.9484(3) 0.0253(8) Uani 1 1 d . .
H10A H 0.9724 0.8091 0.8754 0.038 Uiso 1 1 calc R U
H10B H 0.9846 0.8068 1.0122 0.038 Uiso 1 1 calc R U
H10C H 1.1171 0.8416 0.9680 0.038 Uiso 1 1 calc R U
C11 C 0.3972(4) 0.94446(11) 0.5150(3) 0.0148(7) Uani 1 1 d . .
H11 H 0.3303 0.9737 0.5144 0.018 Uiso 1 1 calc R U
C12 C 0.3511(5) 0.91407(12) 0.4205(3) 0.0157(7) Uani 1 1 d . .
H12 H 0.2554 0.9211 0.3528 0.019 Uiso 1 1 calc R U
C13 C 0.5898(5) 0.86358(12) 0.3078(3) 0.0180(7) Uani 1 1 d . .
C14 C 0.7394(5) 0.90232(13) 0.3495(3) 0.0212(8) Uani 1 1 d . .
H14A H 0.7935 0.9088 0.2861 0.032 Uiso 1 1 calc R U
H14B H 0.8296 0.8896 0.4184 0.032 Uiso 1 1 calc R U
H14C H 0.6897 0.9330 0.3704 0.032 Uiso 1 1 calc R U
C15 C 0.4612(5) 0.88213(15) 0.1930(3) 0.0278(9) Uani 1 1 d . .
H15A H 0.5237 0.8849 0.1327 0.042 Uiso 1 1 calc R U
H15B H 0.4149 0.9146 0.2061 0.042 Uiso 1 1 calc R U
H15C H 0.3627 0.8587 0.1668 0.042 Uiso 1 1 calc R U
C16 C 0.6731(5) 0.81422(13) 0.2875(3) 0.0249(8) Uani 1 1 d . .
H16A H 0.5791 0.7902 0.2537 0.037 Uiso 1 1 calc R U
H16B H 0.7486 0.8017 0.3626 0.037 Uiso 1 1 calc R U
H16C H 0.7449 0.8193 0.2331 0.037 Uiso 1 1 calc R U
C17 C 0.3268(5) 0.80600(12) 0.4148(3) 0.0179(7) Uani 1 1 d . .
C18 C 0.2237(5) 0.81483(14) 0.5051(3) 0.0272(9) Uani 1 1 d . .
H18A H 0.1546 0.8454 0.4855 0.041 Uiso 1 1 calc R U
H18B H 0.3072 0.8178 0.5837 0.041 Uiso 1 1 calc R U
H18C H 0.1435 0.7870 0.5036 0.041 Uiso 1 1 calc R U
C19 C 0.1949(5) 0.80259(15) 0.2917(3) 0.0311(9) Uani 1 1 d . .
H19A H 0.2582 0.7933 0.2347 0.047 Uiso 1 1 calc R U
H19B H 0.1373 0.8347 0.2700 0.047 Uiso 1 1 calc R U
H19C H 0.1049 0.7776 0.2918 0.047 Uiso 1 1 calc R U
C20 C 0.4279(5) 0.75707(13) 0.4461(3) 0.0257(8) Uani 1 1 d . .
H20A H 0.3433 0.7301 0.4420 0.039 Uiso 1 1 calc R U
H20B H 0.5084 0.7591 0.5259 0.039 Uiso 1 1 calc R U
H20C H 0.4965 0.7508 0.3904 0.039 Uiso 1 1 calc R U

loop_
_atom_site_aniso_label
_atom_site_aniso_U_11
_atom_site_aniso_U_22
_atom_site_aniso_U_33
_atom_site_aniso_U_23
_atom_site_aniso_U_13
_atom_site_aniso_U_12
Rh1 0.01108(15) 0.01338(13) 0.00722(13) -0.00010(10) 0.00239(10) 0.00143(10)
P1 0.0128(5) 0.0156(4) 0.0077(4) -0.0003(3) 0.0026(3) -0.0007(3)
P2 0.0114(5) 0.0171(4) 0.0089(4) -0.0007(3) 0.0020(3) 0.0009(3)
N1 0.0132(15) 0.0139(12) 0.0103(13) -0.0005(10) 0.0036(11) 0.0008(10)
N2 0.0149(15) 0.0225(14) 0.0079(13) -0.0019(11) 0.0022(11) -0.0010(11)
N3 0.0273(19) 0.0262(16) 0.0186(16) -0.0015(12) 0.0015(14) 0.0056(13)
C1 0.0161(18) 0.0127(15) 0.0175(17) -0.0002(12) 0.0083(14) 0.0015(12)
C2 0.0164(18) 0.0155(15) 0.0127(16) -0.0031(12) 0.0055(14) 0.0002(13)
C3 0.0149(18) 0.0211(16) 0.0134(16) -0.0027(13) 0.0047(14) -0.0035(13)
C4 0.025(2) 0.040(2) 0.022(2) 0.0092(16) 0.0090(17) -0.0072(17)
C5 0.023(2) 0.035(2) 0.0204(19) -0.0087(16) 0.0040(16) -0.0129(16)
C6 0.018(2) 0.034(2) 0.036(2) -0.0074(17) 0.0149(18) -0.0046(16)
C7 0.0227(19) 0.0193(16) 0.0098(15) 0.0016(13) 0.0032(14) -0.0019(14)
C8 0.031(2) 0.0270(18) 0.0105(17) -0.0026(13) 0.0091(16) -0.0018(15)
C9 0.030(2) 0.035(2) 0.0168(18) 0.0033(15) 0.0090(16) -0.0120(17)
C10 0.037(2) 0.0249(18) 0.0136(18) 0.0033(14) 0.0067(16) 0.0084(16)
C11 0.0120(18) 0.0167(15) 0.0159(17) 0.0044(12) 0.0045(14) 0.0020(12)
C12 0.0135(18) 0.0201(16) 0.0133(16) 0.0010(13) 0.0031(14) 0.0017(13)
C13 0.0192(19) 0.0250(18) 0.0111(16) 0.0015(13) 0.0064(14) 0.0022(14)
C14 0.022(2) 0.0300(19) 0.0150(17) 0.0026(14) 0.0100(15) -0.0016(15)
C15 0.028(2) 0.043(2) 0.0119(18) 0.0044(15) 0.0039(16) 0.0063(17)
C16 0.026(2) 0.034(2) 0.0178(19) -0.0038(15) 0.0115(16) 0.0040(16)
C17 0.0160(19) 0.0195(16) 0.0177(17) -0.0045(13) 0.0038(15) -0.0021(13)
C18 0.024(2) 0.0291(19) 0.033(2) -0.0025(16) 0.0164(18) -0.0035(16)
C19 0.025(2) 0.038(2) 0.025(2) -0.0093(17) -0.0007(17) -0.0091(17)
C20 0.026(2) 0.0199(17) 0.033(2) -0.0004(15) 0.0107(18) -0.0010(15)

loop_
_atom_type_symbol
_atom_type_description
_atom_type_scat_dispersion_real
_atom_type_scat_dispersion_imag
_atom_type_scat_source
C C 0.0015 0.0009 'International Tables Vol C Tables 4.2.6.8 and 6.1.1.4'
N N 0.0030 0.0019 'International Tables Vol C Tables 4.2.6.8 and 6.1.1.4'
P P 0.0667 0.0580 'International Tables Vol C Tables 4.2.6.8 and 6.1.1.4'
Rh Rh -2.5280 0.5964 'International Tables Vol C Tables 4.2.6.8 and 6.1.1.4'
H H 0.0000 0.0000 'International Tables Vol C Tables 4.2.6.8 and 6.1.1.4'

loop_
_geom_angle_atom_site_label_1
_geom_angle_atom_site_label_2
_geom_angle_atom_site_label_3
_geom_angle
N2 Rh1 N1 177.93(11)
N2 Rh1 P2 96.73(8)
N1 Rh1 P2 82.69(8)
N2 Rh1 P1 98.68(8)
N1 Rh1 P1 82.04(8)
P2 Rh1 P1 164.12(3)
C2 P1 C7 105.79(15)
C2 P1 C3 106.13(15)
C7 P1 C3 112.13(16)
C2 P1 Rh1 100.44(11)
C7 P1 Rh1 117.32(11)
C3 P1 Rh1 113.35(11)
C12 P2 C17 105.60(16)
C12 P2 C13 105.12(15)
C17 P2 C13 111.92(15)
C12 P2 Rh1 100.33(11)
C17 P2 Rh1 117.61(11)
C13 P2 Rh1 114.28(12)
C1 N1 C11 119.3(3)
C1 N1 Rh1 120.6(2)
C11 N1 Rh1 120.1(2)
N3 N2 Rh1 178.3(3)
C2 C1 N1 122.1(3)
C1 C2 P1 114.5(2)
C5 C3 C6 110.3(3)
C5 C3 C4 108.7(3)
C6 C3 C4 107.3(3)
C5 C3 P1 114.6(2)
C6 C3 P1 110.2(2)
C4 C3 P1 105.4(2)
C10 C7 C9 109.0(3)
C10 C7 C8 109.9(3)
C9 C7 C8 107.3(3)
C10 C7 P1 111.6(2)
C9 C7 P1 104.8(2)
C8 C7 P1 113.9(2)
C12 C11 N1 122.3(3)
C11 C12 P2 114.6(3)
C15 C13 C16 110.4(3)
C15 C13 C14 108.2(3)
C16 C13 C14 108.6(3)
C15 C13 P2 113.1(2)
C16 C13 P2 111.8(2)
C14 C13 P2 104.4(2)
C20 C17 C19 110.0(3)
C20 C17 C18 107.8(3)
C19 C17 C18 108.9(3)
C20 C17 P2 110.8(2)
C19 C17 P2 113.8(3)
C18 C17 P2 105.2(2)

loop_
_geom_bond_atom_site_label_1
_geom_bond_atom_site_label_2
_geom_bond_distance
Rh1 N2 1.911(3)
Rh1 N1 2.025(3)
Rh1 P2 2.3165(10)
Rh1 P1 2.3246(10)
P1 C2 1.790(3)
P1 C7 1.876(3)
P1 C3 1.883(4)
P2 C12 1.796(3)
P2 C17 1.881(3)
P2 C13 1.899(3)
N1 C1 1.375(4)
N1 C11 1.378(4)
N2 N3 1.091(4)
C1 C2 1.351(5)
C3 C5 1.531(5)
C3 C6 1.538(5)
C3 C4 1.550(5)
C7 C10 1.530(5)
C7 C9 1.544(5)
C7 C8 1.548(4)
C11 C12 1.354(5)
C13 C15 1.531(5)
C13 C16 1.537(5)
C13 C14 1.548(5)
C17 C20 1.534(5)
C17 C19 1.535(5)
C17 C18 1.535(5)

loop_
_geom_torsion_atom_site_label_1
_geom_torsion_atom_site_label_2
_geom_torsion_atom_site_label_3
_geom_torsion_atom_site_label_4
_geom_torsion
C11 N1 C1 C2 -177.6(3)
Rh1 N1 C1 C2 2.7(4)
N1 C1 C2 P1 1.9(4)
C7 P1 C2 C1 -127.0(3)
C3 P1 C2 C1 113.7(3)
Rh1 P1 C2 C1 -4.5(3)
C2 P1 C3 C5 68.7(3)
C7 P1 C3 C5 -46.4(3)
Rh1 P1 C3 C5 177.9(2)
C2 P1 C3 C6 -166.2(2)
C7 P1 C3 C6 78.7(3)
Rh1 P1 C3 C6 -56.9(3)
C2 P1 C3 C4 -50.8(3)
C7 P1 C3 C4 -165.9(2)
Rh1 P1 C3 C4 58.5(2)
C2 P1 C7 C10 -170.7(2)
C3 P1 C7 C10 -55.5(3)
Rh1 P1 C7 C10 78.3(3)
C2 P1 C7 C9 71.4(3)
C3 P1 C7 C9 -173.4(2)
Rh1 P1 C7 C9 -39.6(3)
C2 P1 C7 C8 -45.6(3)
C3 P1 C7 C8 69.7(3)
Rh1 P1 C7 C8 -156.6(2)
C1 N1 C11 C12 179.5(3)
Rh1 N1 C11 C12 -0.9(4)
N1 C11 C12 P2 1.0(4)
C17 P2 C12 C11 122.0(3)
C13 P2 C12 C11 -119.5(3)
Rh1 P2 C12 C11 -0.7(3)
C12 P2 C13 C15 -40.9(3)
C17 P2 C13 C15 73.2(3)
Rh1 P2 C13 C15 -149.9(2)
C12 P2 C13 C16 -166.4(2)
C17 P2 C13 C16 -52.2(3)
Rh1 P2 C13 C16 84.6(3)
C12 P2 C13 C14 76.4(2)
C17 P2 C13 C14 -169.4(2)
Rh1 P2 C13 C14 -32.6(2)
C12 P2 C17 C20 -169.7(2)
C13 P2 C17 C20 76.5(3)
Rh1 P2 C17 C20 -58.8(3)
C12 P2 C17 C19 65.8(3)
C13 P2 C17 C19 -48.1(3)
Rh1 P2 C17 C19 176.6(2)
C12 P2 C17 C18 -53.4(3)
C13 P2 C17 C18 -167.3(2)
Rh1 P2 C17 C18 57.4(3)
